data_4110245
loop_
_publ_author_name
'Andrew J. Boydston'
'Cory S. Pecinovsky'
'Steven T. Chao'
'Christopher W. Bielawski'

_publ_section_title
;
 Phase-Tunable Fluorophores Based upon Benzobis(imidazolium) Salts
;
_journal_name_full 'Journal of the American Chemical Society'
_journal_page_first 14550
_journal_page_last 14551
_journal_paper_doi 10.1021/ja075963d
_journal_volume 129
_journal_year 2007
_chemical_formula_moiety 'C22 H20 N4 2+, 2 C H3 S O4 1-, C4 H8 O'
_chemical_formula_sum 'C28 H36 N4 O9 S2'
_chemical_formula_weight 636.73
_chemical_name_systematic
;
 ?
;
_space_group_IT_number 15
_symmetry_cell_setting monoclinic
_symmetry_space_group_name_Hall '-C 2yc'
_symmetry_space_group_name_H-M 'C 1 2/c 1'
_atom_sites_solution_hydrogens geom
_atom_sites_solution_primary direct
_atom_sites_solution_secondary difmap
_audit_creation_method SHELXL-97
_cell_angle_alpha 90.00
_cell_angle_beta 115.0970(17)
_cell_angle_gamma 90.00
_cell_formula_units_Z 8
_cell_length_a 29.4170(7)
_cell_length_b 9.9200(3)
_cell_length_c 20.7890(6)
_cell_measurement_temperature 153(2)
_cell_volume 5493.8(3)
_computing_cell_refinement 'Collect software, Nonius B.V. 1998'
_computing_data_collection 'Collect software, Nonius B.V. 1998'
_computing_data_reduction
;
DENZO and Scalepack (Otwinoski and Minor, 1997)
;
_computing_molecular_graphics 'XP SHELXTL/PC, Siemens Analytical'
_computing_structure_refinement 'XL SHELXTL/PC, Siemens Analytical'
_computing_structure_solution
;

SIR97 - Altomare A., Burla M.C., Camalli M., Cascarano G.L., Giacovazzo C., 
Guagliardi A., Moliterni A.G.G., Polidori G.,Spagna R.
;
_diffrn_ambient_temperature 153(2)
_diffrn_measured_fraction_theta_full 0.996
_diffrn_measured_fraction_theta_max 0.996
_diffrn_measurement_device_type 'Nonius Kappa CCD'
_diffrn_measurement_method \w-scans
_diffrn_radiation_monochromator graphite
_diffrn_radiation_source 'fine-focus sealed tube'
_diffrn_radiation_type MoK\a
_diffrn_radiation_wavelength 0.71073
_diffrn_reflns_av_R_equivalents 0.0305
_diffrn_reflns_av_sigmaI/netI 0.0670
_diffrn_reflns_limit_h_max 38
_diffrn_reflns_limit_h_min -37
_diffrn_reflns_limit_k_max 12
_diffrn_reflns_limit_k_min -11
_diffrn_reflns_limit_l_max 26
_diffrn_reflns_limit_l_min -26
_diffrn_reflns_number 10150
_diffrn_reflns_theta_full 27.47
_diffrn_reflns_theta_max 27.47
_diffrn_reflns_theta_min 2.16
_exptl_absorpt_coefficient_mu 0.259
_exptl_absorpt_correction_type none
_exptl_crystal_colour colorless
_exptl_crystal_density_diffrn 1.540
_exptl_crystal_description laths
_exptl_crystal_F_000 2688
_exptl_crystal_size_max 0.27
_exptl_crystal_size_mid 0.16
_exptl_crystal_size_min 0.05
_refine_diff_density_max 0.410
_refine_diff_density_min -0.436
_refine_diff_density_rms 0.063
_refine_ls_extinction_method none
_refine_ls_goodness_of_fit_ref 1.056
_refine_ls_hydrogen_treatment constr
_refine_ls_matrix_type full
_refine_ls_number_parameters 360
_refine_ls_number_reflns 6262
_refine_ls_number_restraints 30
_refine_ls_restrained_S_all 1.200
_refine_ls_R_factor_all 0.0940
_refine_ls_R_factor_gt 0.0560
_refine_ls_shift/su_max 0.011
_refine_ls_shift/su_mean 0.001
_refine_ls_structure_factor_coef Fsqd
_refine_ls_weighting_details 'calc w=1/[\s^2^(Fo^2^)+(0.0732P)^2^+3.5246P] where P=(Fo^2^+2Fc^2^)/3'
_refine_ls_weighting_scheme calc
_refine_ls_wR_factor_gt 0.1428
_refine_ls_wR_factor_ref 0.1573
_reflns_number_gt 4011
_reflns_number_total 6262
_reflns_threshold_expression >2sigma(I)
_cod_data_source_file ja075963dsi20071013_074322_1.cif
_cod_data_source_block b5ab173
_cod_database_code 4110245

loop_
_symmetry_equiv_pos_as_xyz
'x, y, z'
'-x, y, -z+1/2'
'x+1/2, y+1/2, z'
'-x+1/2, y+1/2, -z+1/2'
'-x, -y, -z'
'x, -y, z-1/2'
'-x+1/2, -y+1/2, -z'
'x+1/2, -y+1/2, z-1/2'

loop_
_atom_site_label
_atom_site_type_symbol
_atom_site_fract_x
_atom_site_fract_y
_atom_site_fract_z
_atom_site_U_iso_or_equiv
_atom_site_adp_type
_atom_site_occupancy
_atom_site_symmetry_multiplicity
_atom_site_calc_flag
_atom_site_refinement_flags
_atom_site_disorder_assembly
_atom_site_disorder_group
S1A S 0.11955(3) 0.68135(7) 0.46920(4) 0.0345(2) Uani 1 1 d D . .
O4A O 0.12547(8) 0.6970(2) 0.54150(11) 0.0421(5) Uani 1 1 d . A .
O1A O 0.10065(9) 0.5289(2) 0.44825(13) 0.0384(6) Uani 0.83 1 d PD A 1
O2A O 0.08262(10) 0.7674(3) 0.41902(14) 0.0475(7) Uani 0.83 1 d PD A 1
O3A O 0.16727(9) 0.6773(3) 0.46337(14) 0.0428(6) Uani 0.83 1 d PD A 1
O1C O 0.0673(3) 0.6144(12) 0.4289(7) 0.065(4) Uiso 0.17 1 d PD A 2
O2C O 0.1105(5) 0.8194(8) 0.4353(8) 0.061(4) Uiso 0.17 1 d PD A 2
O3C O 0.1556(4) 0.6078(12) 0.4533(9) 0.062(5) Uiso 0.17 1 d PD A 2
C1A C 0.05282(13) 0.4958(4) 0.4474(2) 0.0553(9) Uani 1 1 d . . .
H1AC H 0.0536 0.5115 0.4935 0.083 Uiso 1 1 d R A .
H1AA H 0.0450 0.4029 0.4345 0.083 Uiso 1 1 d R . .
H1AB H 0.0272 0.5504 0.4127 0.083 Uiso 1 1 d R . .
S1B S 0.19476(3) -0.06987(8) 0.24069(4) 0.0439(2) Uani 1 1 d . . .
O1B O 0.19204(10) -0.0979(2) 0.31333(12) 0.0580(7) Uani 1 1 d . . .
O2B O 0.16992(17) 0.0535(3) 0.21618(15) 0.1115(14) Uani 1 1 d . . .
O3B O 0.24758(12) -0.0616(4) 0.2624(2) 0.1204(15) Uani 1 1 d . . .
O4B O 0.17341(9) -0.1808(2) 0.19456(12) 0.0543(6) Uani 1 1 d . . .
C1B C 0.1431(2) -0.1130(5) 0.3104(3) 0.1000(19) Uani 1 1 d . . .
H1B1 H 0.1254 -0.0266 0.2976 0.150 Uiso 1 1 calc R . .
H1B2 H 0.1458 -0.1419 0.3569 0.150 Uiso 1 1 calc R . .
H1B3 H 0.1245 -0.1808 0.2746 0.150 Uiso 1 1 calc R . .
N1 N 0.18999(8) 0.2692(2) 0.34078(11) 0.0286(5) Uani 1 1 d . . .
N2 N 0.13136(8) 0.0688(2) 0.51342(11) 0.0292(5) Uani 1 1 d . . .
N3 N 0.20176(8) -0.0445(2) 0.56317(11) 0.0289(5) Uani 1 1 d . . .
N4 N 0.25933(8) 0.1515(2) 0.38942(11) 0.0284(5) Uani 1 1 d . . .
C1 C 0.23329(10) 0.2370(3) 0.33803(14) 0.0311(6) Uani 1 1 d . . .
H1A H 0.2439 0.2709 0.3039 0.037 Uiso 1 1 calc R . .
C2 C 0.18710(10) 0.1987(3) 0.39714(13) 0.0267(6) Uani 1 1 d . . .
C3 C 0.14912(10) 0.1912(3) 0.41973(14) 0.0295(6) Uani 1 1 d . . .
H3A H 0.1187 0.2409 0.3985 0.035 Uiso 1 1 calc R . .
C4 C 0.15989(10) 0.1036(3) 0.47670(14) 0.0273(6) Uani 1 1 d . . .
C5 C 0.15793(10) -0.0195(3) 0.56410(14) 0.0302(6) Uani 1 1 d . . .
H5A H 0.1468 -0.0589 0.5965 0.036 Uiso 1 1 calc R . .
C6 C 0.20502(10) 0.0303(3) 0.50856(13) 0.0266(6) Uani 1 1 d . . .
C7 C 0.24286(10) 0.0359(3) 0.48526(13) 0.0280(6) Uani 1 1 d . . .
H7A H 0.2731 -0.0146 0.5061 0.034 Uiso 1 1 calc R . .
C8 C 0.23174(10) 0.1230(3) 0.42846(13) 0.0264(6) Uani 1 1 d . . .
C9 C 0.15315(10) 0.3616(3) 0.29303(14) 0.0303(6) Uani 1 1 d . . .
C10 C 0.13988(12) 0.3542(3) 0.22077(15) 0.0378(7) Uani 1 1 d . . .
H10A H 0.1538 0.2871 0.2019 0.045 Uiso 1 1 calc R . .
C11 C 0.10586(12) 0.4468(3) 0.17679(16) 0.0449(8) Uani 1 1 d . . .
H11A H 0.0971 0.4455 0.1272 0.054 Uiso 1 1 calc R . .
C12 C 0.08438(13) 0.5416(3) 0.20434(17) 0.0493(8) Uani 1 1 d . . .
H12A H 0.0605 0.6038 0.1735 0.059 Uiso 1 1 calc R . .
C13 C 0.09758(13) 0.5461(3) 0.27676(17) 0.0465(8) Uani 1 1 d . . .
H13A H 0.0826 0.6109 0.2954 0.056 Uiso 1 1 calc R . .
C14 C 0.13249(11) 0.4565(3) 0.32186(15) 0.0363(7) Uani 1 1 d . . .
H14A H 0.1422 0.4599 0.3716 0.044 Uiso 1 1 calc R . .
C15 C 0.30780(11) 0.0900(3) 0.40159(16) 0.0379(7) Uani 1 1 d . . .
H15A H 0.3195 0.1269 0.3676 0.057 Uiso 1 1 calc R . .
H15B H 0.3037 -0.0079 0.3952 0.057 Uiso 1 1 calc R . .
H15C H 0.3324 0.1099 0.4501 0.057 Uiso 1 1 calc R . .
C16 C 0.08065(10) 0.1101(3) 0.49747(15) 0.0314(6) Uani 1 1 d . . .
C17 C 0.06937(11) 0.1576(3) 0.55166(16) 0.0378(7) Uani 1 1 d . . .
H17A H 0.0948 0.1668 0.5987 0.045 Uiso 1 1 calc R . .
C18 C 0.02004(12) 0.1911(3) 0.53549(19) 0.0449(8) Uani 1 1 d . . .
H18A H 0.0113 0.2213 0.5721 0.054 Uiso 1 1 calc R . .
C19 C -0.01635(12) 0.1813(3) 0.46714(19) 0.0447(8) Uani 1 1 d . . .
H19A H -0.0499 0.2066 0.4566 0.054 Uiso 1 1 calc R . .
C20 C -0.00437(12) 0.1349(3) 0.41357(18) 0.0448(8) Uani 1 1 d . . .
H20A H -0.0296 0.1288 0.3663 0.054 Uiso 1 1 calc R . .
C21 C 0.04470(11) 0.0970(3) 0.42888(17) 0.0395(7) Uani 1 1 d . . .
H21A H 0.0532 0.0628 0.3927 0.047 Uiso 1 1 calc R . .
C22 C 0.23953(11) -0.1411(3) 0.60955(15) 0.0370(7) Uani 1 1 d . . .
H22A H 0.2694 -0.0920 0.6420 0.056 Uiso 1 1 calc R . .
H22B H 0.2488 -0.2030 0.5804 0.056 Uiso 1 1 calc R . .
H22C H 0.2255 -0.1925 0.6371 0.056 Uiso 1 1 calc R . .

loop_
_atom_site_aniso_label
_atom_site_aniso_U_11
_atom_site_aniso_U_22
_atom_site_aniso_U_33
_atom_site_aniso_U_23
_atom_site_aniso_U_13
_atom_site_aniso_U_12
S1A 0.0372(4) 0.0335(4) 0.0385(4) -0.0023(3) 0.0215(3) 0.0035(3)
O4A 0.0449(13) 0.0469(12) 0.0409(11) -0.0088(10) 0.0244(10) -0.0011(10)
O1A 0.0413(15) 0.0308(13) 0.0482(14) -0.0070(11) 0.0238(12) 0.0039(11)
O2A 0.0468(17) 0.0463(15) 0.0499(16) 0.0157(13) 0.0210(14) 0.0184(14)
O3A 0.0417(15) 0.0432(17) 0.0549(17) -0.0031(14) 0.0314(14) 0.0067(13)
C1A 0.048(2) 0.046(2) 0.069(2) -0.0089(18) 0.0219(18) -0.0082(17)
S1B 0.0654(6) 0.0359(4) 0.0384(4) -0.0073(3) 0.0297(4) -0.0031(4)
O1B 0.0862(19) 0.0541(15) 0.0445(13) 0.0014(11) 0.0383(13) -0.0006(13)
O2B 0.236(4) 0.0510(17) 0.0621(18) 0.0152(14) 0.077(2) 0.062(2)
O3B 0.083(2) 0.179(4) 0.127(3) -0.106(3) 0.071(2) -0.063(2)
O4B 0.0597(15) 0.0494(14) 0.0550(14) -0.0240(11) 0.0255(12) -0.0016(11)
C1B 0.129(4) 0.095(4) 0.126(4) -0.056(3) 0.103(4) -0.064(3)
N1 0.0315(13) 0.0298(12) 0.0278(11) 0.0033(10) 0.0159(10) 0.0042(10)
N2 0.0310(12) 0.0279(12) 0.0339(12) 0.0019(10) 0.0188(10) 0.0029(10)
N3 0.0319(13) 0.0274(12) 0.0311(12) 0.0032(10) 0.0169(10) 0.0018(10)
N4 0.0288(12) 0.0293(12) 0.0303(12) 0.0001(10) 0.0157(10) 0.0014(10)
C1 0.0351(16) 0.0310(14) 0.0325(14) -0.0013(12) 0.0194(13) 0.0005(13)
C2 0.0296(15) 0.0260(13) 0.0260(13) 0.0006(11) 0.0134(11) 0.0011(11)
C3 0.0302(15) 0.0297(14) 0.0302(14) -0.0010(12) 0.0145(12) 0.0040(12)
C4 0.0283(14) 0.0275(14) 0.0309(14) -0.0023(11) 0.0171(12) -0.0019(11)
C5 0.0345(16) 0.0270(14) 0.0333(14) 0.0000(12) 0.0185(13) -0.0014(12)
C6 0.0307(15) 0.0251(13) 0.0252(13) 0.0014(11) 0.0129(11) 0.0015(11)
C7 0.0263(14) 0.0310(14) 0.0274(14) -0.0005(11) 0.0120(11) 0.0003(11)
C8 0.0280(14) 0.0280(13) 0.0267(13) -0.0023(11) 0.0151(11) -0.0008(11)
C9 0.0345(16) 0.0267(14) 0.0307(14) 0.0021(12) 0.0148(12) 0.0030(12)
C10 0.0502(19) 0.0332(15) 0.0318(15) -0.0003(13) 0.0190(14) 0.0036(14)
C11 0.054(2) 0.0442(18) 0.0303(15) 0.0046(14) 0.0117(14) 0.0049(16)
C12 0.055(2) 0.0423(18) 0.0431(18) 0.0086(15) 0.0130(16) 0.0139(16)
C13 0.058(2) 0.0362(17) 0.0477(19) 0.0050(15) 0.0250(16) 0.0148(16)
C14 0.0445(18) 0.0327(15) 0.0319(15) 0.0015(13) 0.0164(13) 0.0040(14)
C15 0.0348(16) 0.0403(17) 0.0437(17) 0.0033(14) 0.0217(14) 0.0076(13)
C16 0.0335(16) 0.0281(14) 0.0391(16) 0.0037(12) 0.0217(13) 0.0029(12)
C17 0.0379(17) 0.0374(16) 0.0443(17) 0.0003(14) 0.0233(14) 0.0025(13)
C18 0.050(2) 0.0382(17) 0.061(2) 0.0013(16) 0.0378(18) 0.0075(15)
C19 0.0378(18) 0.0354(17) 0.070(2) 0.0067(16) 0.0315(18) 0.0049(14)
C20 0.0330(17) 0.0456(18) 0.0532(19) 0.0021(16) 0.0159(15) -0.0017(14)
C21 0.0338(17) 0.0430(17) 0.0454(17) -0.0011(14) 0.0204(14) -0.0013(14)
C22 0.0386(17) 0.0370(16) 0.0354(15) 0.0080(13) 0.0157(13) 0.0060(13)

loop_
_atom_type_symbol
_atom_type_description
_atom_type_scat_dispersion_real
_atom_type_scat_dispersion_imag
_atom_type_scat_source
C C 0.0033 0.0016 'International Tables Vol C Tables 4.2.6.8 and 6.1.1.4'
H H 0.0000 0.0000 'International Tables Vol C Tables 4.2.6.8 and 6.1.1.4'
N N 0.0061 0.0033 'International Tables Vol C Tables 4.2.6.8 and 6.1.1.4'
O O 0.0106 0.0060 'International Tables Vol C Tables 4.2.6.8 and 6.1.1.4'
S S 0.1246 0.1234 'International Tables Vol C Tables 4.2.6.8 and 6.1.1.4'

loop_
_geom_angle_atom_site_label_1
_geom_angle_atom_site_label_2
_geom_angle_atom_site_label_3
_geom_angle
O2A S1A O3C 122.9(7)
O2A S1A O4A 114.48(14)
O3C S1A O4A 121.2(7)
O2A S1A O3A 114.61(16)
O4A S1A O3A 113.15(14)
O3C S1A O2C 110.7(6)
O4A S1A O2C 107.9(6)
O3C S1A O1C 108.5(6)
O4A S1A O1C 105.1(5)
O2C S1A O1C 101.4(5)
O2A S1A O1A 107.24(15)
O4A S1A O1A 104.94(13)
O3A S1A O1A 100.74(14)
C1A O1A S1A 116.3(2)
C1A O1C S1A 125.0(9)
O1C C1A H1AC 105.3
O1A C1A H1AC 109.9
O1A C1A H1AA 109.8
H1AC C1A H1AA 109.7
O1A C1A H1AB 109.5
H1AC C1A H1AB 109.7
H1AA C1A H1AB 108.2
O2B S1B O4B 114.65(19)
O2B S1B O3B 113.2(3)
O4B S1B O3B 111.67(17)
O2B S1B O1B 105.79(15)
O4B S1B O1B 108.89(14)
O3B S1B O1B 101.52(19)
C1B O1B S1B 116.1(3)
O1B C1B H1B1 109.5
O1B C1B H1B2 109.5
H1B1 C1B H1B2 109.5
O1B C1B H1B3 109.5
H1B1 C1B H1B3 109.5
H1B2 C1B H1B3 109.5
C1 N1 C2 108.3(2)
C1 N1 C9 124.9(2)
C2 N1 C9 126.8(2)
C5 N2 C4 107.8(2)
C5 N2 C16 124.7(2)
C4 N2 C16 127.3(2)
C5 N3 C6 108.5(2)
C5 N3 C22 125.6(2)
C6 N3 C22 125.9(2)
C1 N4 C8 108.6(2)
C1 N4 C15 126.2(2)
C8 N4 C15 125.1(2)
N4 C1 N1 110.7(2)
N4 C1 H1A 124.6
N1 C1 H1A 124.6
C3 C2 N1 130.9(2)
C3 C2 C8 122.8(2)
N1 C2 C8 106.1(2)
C2 C3 C4 113.3(2)
C2 C3 H3A 123.3
C4 C3 H3A 123.3
C3 C4 N2 130.3(2)
C3 C4 C6 123.4(2)
N2 C4 C6 106.3(2)
N3 C5 N2 111.1(2)
N3 C5 H5A 124.5
N2 C5 H5A 124.5
C7 C6 N3 130.3(2)
C7 C6 C4 123.3(2)
N3 C6 C4 106.3(2)
C8 C7 C6 112.8(2)
C8 C7 H7A 123.6
C6 C7 H7A 123.6
C7 C8 N4 129.4(2)
C7 C8 C2 124.2(2)
N4 C8 C2 106.3(2)
C10 C9 C14 122.1(3)
C10 C9 N1 119.8(2)
C14 C9 N1 118.2(2)
C11 C10 C9 118.4(3)
C11 C10 H10A 120.8
C9 C10 H10A 120.8
C10 C11 C12 120.5(3)
C10 C11 H11A 119.7
C12 C11 H11A 119.7
C11 C12 C13 120.2(3)
C11 C12 H12A 119.9
C13 C12 H12A 119.9
C14 C13 C12 120.1(3)
C14 C13 H13A 119.9
C12 C13 H13A 119.9
C13 C14 C9 118.6(3)
C13 C14 H14A 120.7
C9 C14 H14A 120.7
N4 C15 H15A 109.5
N4 C15 H15B 109.5
H15A C15 H15B 109.5
N4 C15 H15C 109.5
H15A C15 H15C 109.5
H15B C15 H15C 109.5
C21 C16 C17 122.1(3)
C21 C16 N2 118.5(2)
C17 C16 N2 119.4(3)
C18 C17 C16 118.2(3)
C18 C17 H17A 120.9
C16 C17 H17A 120.9
C19 C18 C17 120.8(3)
C19 C18 H18A 119.6
C17 C18 H18A 119.6
C18 C19 C20 120.3(3)
C18 C19 H19A 119.9
C20 C19 H19A 119.9
C19 C20 C21 120.0(3)
C19 C20 H20A 120.0
C21 C20 H20A 120.0
C16 C21 C20 118.6(3)
C16 C21 H21A 120.7
C20 C21 H21A 120.7
N3 C22 H22A 109.5
N3 C22 H22B 109.5
H22A C22 H22B 109.5
N3 C22 H22C 109.5
H22A C22 H22C 109.5
H22B C22 H22C 109.5

loop_
_geom_bond_atom_site_label_1
_geom_bond_atom_site_label_2
_geom_bond_distance
S1A O2A 1.427(2)
S1A O3C 1.437(7)
S1A O4A 1.446(2)
S1A O3A 1.460(2)
S1A O2C 1.511(7)
S1A O1C 1.554(7)
S1A O1A 1.606(2)
O1A C1A 1.438(4)
O1C C1A 1.361(12)
C1A H1AC 0.9601
C1A H1AA 0.9600
C1A H1AB 0.9600
S1B O2B 1.406(3)
S1B O4B 1.419(2)
S1B O3B 1.425(3)
S1B O1B 1.571(2)
O1B C1B 1.422(5)
C1B H1B1 0.9800
C1B H1B2 0.9800
C1B H1B3 0.9800
N1 C1 1.338(3)
N1 C2 1.398(3)
N1 C9 1.444(3)
N2 C5 1.338(3)
N2 C4 1.397(3)
N2 C16 1.444(3)
N3 C5 1.321(3)
N3 C6 1.394(3)
N3 C22 1.474(3)
N4 C1 1.324(3)
N4 C8 1.398(3)
N4 C15 1.471(3)
C1 H1A 0.9500
C2 C3 1.386(4)
C2 C8 1.409(4)
C3 C4 1.393(4)
C3 H3A 0.9500
C4 C6 1.408(4)
C5 H5A 0.9500
C6 C7 1.391(4)
C7 C8 1.386(4)
C7 H7A 0.9500
C9 C10 1.385(4)
C9 C14 1.387(4)
C10 C11 1.380(4)
C10 H10A 0.9500
C11 C12 1.385(5)
C11 H11A 0.9500
C12 C13 1.387(4)
C12 H12A 0.9500
C13 C14 1.381(4)
C13 H13A 0.9500
C14 H14A 0.9500
C15 H15A 0.9800
C15 H15B 0.9800
C15 H15C 0.9800
C16 C21 1.374(4)
C16 C17 1.385(4)
C17 C18 1.384(4)
C17 H17A 0.9500
C18 C19 1.373(5)
C18 H18A 0.9500
C19 C20 1.382(4)
C19 H19A 0.9500
C20 C21 1.392(4)
C20 H20A 0.9500
C21 H21A 0.9500
C22 H22A 0.9800
C22 H22B 0.9800
C22 H22C 0.9800

loop_
_geom_torsion_atom_site_label_1
_geom_torsion_atom_site_label_2
_geom_torsion_atom_site_label_3
_geom_torsion_atom_site_label_4
_geom_torsion
O2A S1A O1A C1A -59.0(3)
O3C S1A O1A C1A -178.5(7)
O4A S1A O1A C1A 63.1(3)
O3A S1A O1A C1A -179.2(2)
O2C S1A O1A C1A -79.2(8)
O1C S1A O1A C1A -33.6(8)
O2A S1A O1C C1A -166.9(13)
O3C S1A O1C C1A 74.6(14)
O4A S1A O1C C1A -56.4(12)
O3A S1A O1C C1A 91.9(13)
O2C S1A O1C C1A -168.7(11)
O1A S1A O1C C1A 39.8(8)
O2B S1B O1B C1B 62.0(3)
O4B S1B O1B C1B -61.7(3)
O3B S1B O1B C1B -179.6(3)
C8 N4 C1 N1 0.8(3)
C15 N4 C1 N1 177.6(2)
C2 N1 C1 N4 -0.9(3)
C9 N1 C1 N4 179.1(2)
C1 N1 C2 C3 -176.0(3)
C9 N1 C2 C3 4.0(5)
C1 N1 C2 C8 0.6(3)
C9 N1 C2 C8 -179.4(2)
N1 C2 C3 C4 177.0(3)
C8 C2 C3 C4 0.9(4)
C2 C3 C4 N2 -179.5(3)
C2 C3 C4 C6 0.3(4)
C5 N2 C4 C3 180.0(3)
C16 N2 C4 C3 4.6(5)
C5 N2 C4 C6 0.1(3)
C16 N2 C4 C6 -175.3(2)
C6 N3 C5 N2 -0.3(3)
C22 N3 C5 N2 -177.2(2)
C4 N2 C5 N3 0.1(3)
C16 N2 C5 N3 175.7(2)
C5 N3 C6 C7 -178.2(3)
C22 N3 C6 C7 -1.3(5)
C5 N3 C6 C4 0.4(3)
C22 N3 C6 C4 177.3(2)
C3 C4 C6 C7 -1.5(4)
N2 C4 C6 C7 178.4(2)
C3 C4 C6 N3 179.8(2)
N2 C4 C6 N3 -0.3(3)
N3 C6 C7 C8 179.6(3)
C4 C6 C7 C8 1.2(4)
C6 C7 C8 N4 -177.5(3)
C6 C7 C8 C2 0.1(4)
C1 N4 C8 C7 177.5(3)
C15 N4 C8 C7 0.6(4)
C1 N4 C8 C2 -0.4(3)
C15 N4 C8 C2 -177.3(2)
C3 C2 C8 C7 -1.2(4)
N1 C2 C8 C7 -178.1(2)
C3 C2 C8 N4 176.9(2)
N1 C2 C8 N4 -0.1(3)
C1 N1 C9 C10 44.5(4)
C2 N1 C9 C10 -135.6(3)
C1 N1 C9 C14 -134.8(3)
C2 N1 C9 C14 45.1(4)
C14 C9 C10 C11 1.5(5)
N1 C9 C10 C11 -177.8(3)
C9 C10 C11 C12 -2.1(5)
C10 C11 C12 C13 1.2(5)
C11 C12 C13 C14 0.4(5)
C12 C13 C14 C9 -1.1(5)
C10 C9 C14 C13 0.1(5)
N1 C9 C14 C13 179.4(3)
C5 N2 C16 C21 -125.5(3)
C4 N2 C16 C21 49.2(4)
C5 N2 C16 C17 52.6(4)
C4 N2 C16 C17 -132.7(3)
C21 C16 C17 C18 0.7(4)
N2 C16 C17 C18 -177.3(3)
C16 C17 C18 C19 -1.9(5)
C17 C18 C19 C20 1.4(5)
C18 C19 C20 C21 0.4(5)
C17 C16 C21 C20 1.1(5)
N2 C16 C21 C20 179.0(3)
C19 C20 C21 C16 -1.6(5)
